data_1516144
loop_
_publ_author_name
'Woods, James A.'
'Lalrempuia, Ralte'
'Petronilho, Ana'
'McDaniel, Neal D.'
'M\"uller-Bunz, Helge'
'Albrecht, Martin'
'Bernhard, Stefan'

_publ_section_title
;
 Carbene iridium complexes for efficient water oxidation: scope and
 mechanistic insights
;
_journal_issue 7
_journal_name_full 'Energy &amp; Environmental Science'
_journal_page_first 2316
_journal_paper_doi 10.1039/c4ee00971a
_journal_volume 7
_journal_year 2014
_chemical_formula_moiety 'C26 H30 Ir N5, 2 (C F3 O3 S)'
_chemical_formula_sum 'C28 H30 F6 Ir N5 O6 S2'
_chemical_formula_weight 902.89
_chemical_name_systematic
;
?
;
_space_group_IT_number 14
_symmetry_cell_setting monoclinic
_symmetry_space_group_name_Hall '-P 2yn'
_symmetry_space_group_name_H-M 'P 1 21/n 1'
_atom_sites_solution_hydrogens geom
_atom_sites_solution_primary direct
_atom_sites_solution_secondary difmap
_audit_creation_method SHELXL-97
_cell_angle_alpha 90.00
_cell_angle_beta 103.099(1)
_cell_angle_gamma 90.00
_cell_formula_units_Z 4
_cell_length_a 15.4068(2)
_cell_length_b 12.8634(1)
_cell_length_c 17.5263(2)
_cell_measurement_reflns_used 15739
_cell_measurement_temperature 100(2)
_cell_measurement_theta_max 29.9735
_cell_measurement_theta_min 3.3781
_cell_volume 3383.05(7)
_computing_cell_refinement
;
CrysAlisPro, Oxford Diffraction Ltd.,
Version 1.171.34.36 (release 02-08-2010 CrysAlis171 .NET)
(compiled Aug 2 2010,13:00:58)
;
_computing_data_collection
;
CrysAlisPro, Oxford Diffraction Ltd.,
Version 1.171.34.36 (release 02-08-2010 CrysAlis171 .NET)
(compiled Aug 2 2010,13:00:58)
;
_computing_data_reduction
;
CrysAlisPro, Oxford Diffraction Ltd.,
Version 1.171.34.36 (release 02-08-2010 CrysAlis171 .NET)
(compiled Aug 2 2010,13:00:58)
;
_computing_structure_refinement 'SHELXL-97 (Sheldrick, 2008)'
_computing_structure_solution 'SHELXS-97 (Sheldrick, 2008)'
_diffrn_ambient_temperature 100(2)
_diffrn_detector_area_resol_mean 10.3196
_diffrn_measured_fraction_theta_full 0.998
_diffrn_measured_fraction_theta_max 0.998
_diffrn_measurement_device_type 'SuperNova, Dual, Cu at zero, Atlas'
_diffrn_measurement_method '\w scans'
_diffrn_radiation_monochromator mirror
_diffrn_radiation_source 'SuperNova (Mo) X-ray Source'
_diffrn_radiation_type MoK\a
_diffrn_radiation_wavelength 0.71073
_diffrn_reflns_av_R_equivalents 0.0371
_diffrn_reflns_av_sigmaI/netI 0.0377
_diffrn_reflns_limit_h_max 21
_diffrn_reflns_limit_h_min -20
_diffrn_reflns_limit_k_max 18
_diffrn_reflns_limit_k_min -18
_diffrn_reflns_limit_l_max 23
_diffrn_reflns_limit_l_min -24
_diffrn_reflns_number 37623
_diffrn_reflns_theta_full 30.04
_diffrn_reflns_theta_max 30.04
_diffrn_reflns_theta_min 3.38
_exptl_absorpt_coefficient_mu 4.151
_exptl_absorpt_correction_T_max 0.694
_exptl_absorpt_correction_T_min 0.506
_exptl_absorpt_correction_type analytical
_exptl_absorpt_process_details
;
CrysAlisPro, Oxford Diffraction Ltd.,
Version 1.171.34.36 (release 02-08-2010 CrysAlis171 .NET)
(compiled Aug 2 2010,13:00:58)
Analytical numeric absorption correction using a multifaceted crystal
model based on expressions derived by R.C. Clark & J.S. Reid.
(Clark, R. C. & Reid, J. S. (1995). Acta Cryst. A51, 887-897)
;
_exptl_crystal_colour yellow
_exptl_crystal_density_diffrn 1.773
_exptl_crystal_density_method 'not measured'
_exptl_crystal_description block
_exptl_crystal_F_000 1776
_exptl_crystal_size_max 0.2305
_exptl_crystal_size_mid 0.1793
_exptl_crystal_size_min 0.1190
_refine_diff_density_max 2.007
_refine_diff_density_min -0.726
_refine_diff_density_rms 0.120
_refine_ls_extinction_method none
_refine_ls_goodness_of_fit_ref 1.034
_refine_ls_hydrogen_treatment constr
_refine_ls_matrix_type full
_refine_ls_number_parameters 440
_refine_ls_number_reflns 9893
_refine_ls_number_restraints 0
_refine_ls_restrained_S_all 1.034
_refine_ls_R_factor_all 0.0357
_refine_ls_R_factor_gt 0.0252
_refine_ls_shift/su_max 0.004
_refine_ls_shift/su_mean 0.000
_refine_ls_structure_factor_coef Fsqd
_refine_ls_weighting_details 'calc w=1/[\s^2^(Fo^2^)+(0.0171P)^2^+3.0647P] where P=(Fo^2^+2Fc^2^)/3'
_refine_ls_weighting_scheme calc
_refine_ls_wR_factor_gt 0.0492
_refine_ls_wR_factor_ref 0.0532
_reflns_number_gt 8357
_reflns_number_total 9893
_reflns_threshold_expression I>2\s(I)
_cod_data_source_file c4ee00971a2.cif
_cod_data_source_block alb84(6b)
_cod_depositor_comments 'Adding full bibliography for 1516138--1516146.cif.'
_cod_original_cell_volume 3383.05(6)
_cod_original_sg_symbol_H-M 'P 21/n'
_cod_database_code 1516144

loop_
_symmetry_equiv_pos_as_xyz
'x, y, z'
'-x+1/2, y+1/2, -z+1/2'
'-x, -y, -z'
'x-1/2, -y-1/2, z-1/2'

loop_
_atom_site_label
_atom_site_type_symbol
_atom_site_fract_x
_atom_site_fract_y
_atom_site_fract_z
_atom_site_U_iso_or_equiv
_atom_site_adp_type
_atom_site_occupancy
_atom_site_symmetry_multiplicity
_atom_site_calc_flag
_atom_site_refinement_flags
Ir Ir 0.503495(6) 0.287020(6) 0.217274(5) 0.00981(3) Uani 1 1 d .
C1 C 0.46184(17) 0.45202(17) 0.22652(14) 0.0131(5) Uani 1 1 d .
C2 C 0.48917(17) 0.43919(17) 0.15519(14) 0.0133(5) Uani 1 1 d .
C3 C 0.58093(17) 0.40326(17) 0.17244(14) 0.0123(5) Uani 1 1 d .
C4 C 0.61078(17) 0.39760(17) 0.25671(14) 0.0127(5) Uani 1 1 d .
C5 C 0.53619(18) 0.42195(17) 0.29018(14) 0.0138(5) Uani 1 1 d .
C6 C 0.37560(19) 0.4970(2) 0.23577(17) 0.0219(6) Uani 1 1 d .
H6A H 0.3783 0.5730 0.2332 0.033 Uiso 1 1 calc R
H6B H 0.3646 0.4761 0.2865 0.033 Uiso 1 1 calc R
H6C H 0.3272 0.4715 0.1936 0.033 Uiso 1 1 calc R
C7 C 0.43328(19) 0.4595(2) 0.07502(15) 0.0195(6) Uani 1 1 d .
H7A H 0.3709 0.4428 0.0739 0.029 Uiso 1 1 calc R
H7B H 0.4542 0.4161 0.0369 0.029 Uiso 1 1 calc R
H7C H 0.4381 0.5330 0.0617 0.029 Uiso 1 1 calc R
C8 C 0.63663(18) 0.39352(19) 0.11326(14) 0.0168(5) Uani 1 1 d .
H8A H 0.6483 0.4628 0.0946 0.025 Uiso 1 1 calc R
H8B H 0.6049 0.3516 0.0690 0.025 Uiso 1 1 calc R
H8C H 0.6932 0.3598 0.1373 0.025 Uiso 1 1 calc R
C9 C 0.70258(18) 0.37426(19) 0.30280(15) 0.0174(5) Uani 1 1 d .
H9A H 0.7383 0.3462 0.2679 0.026 Uiso 1 1 calc R
H9B H 0.6995 0.3230 0.3435 0.026 Uiso 1 1 calc R
H9C H 0.7303 0.4382 0.3273 0.026 Uiso 1 1 calc R
C10 C 0.5371(2) 0.4263(2) 0.37598(15) 0.0204(6) Uani 1 1 d .
H10A H 0.5838 0.3804 0.4049 0.031 Uiso 1 1 calc R
H10B H 0.4791 0.4037 0.3841 0.031 Uiso 1 1 calc R
H10C H 0.5488 0.4978 0.3949 0.031 Uiso 1 1 calc R
N1 N 0.41508(14) 0.21309(15) 0.27781(12) 0.0132(4) Uani 1 1 d .
C11 C 0.33242(18) 0.2480(2) 0.27558(15) 0.0164(5) Uani 1 1 d .
H11 H 0.3089 0.3023 0.2402 0.020 Uiso 1 1 calc R
C12 C 0.28061(19) 0.2073(2) 0.32311(16) 0.0213(6) Uani 1 1 d .
H12 H 0.2234 0.2354 0.3221 0.026 Uiso 1 1 calc R
C13 C 0.31312(19) 0.1249(2) 0.37228(15) 0.0214(6) Uani 1 1 d .
H13 H 0.2786 0.0967 0.4058 0.026 Uiso 1 1 calc R
C14 C 0.39623(18) 0.08393(19) 0.37224(14) 0.0168(5) Uani 1 1 d .
H14 H 0.4184 0.0256 0.4040 0.020 Uiso 1 1 calc R
C15 C 0.44646(17) 0.12951(18) 0.32501(14) 0.0141(5) Uani 1 1 d .
C16 C 0.53425(17) 0.10162(17) 0.31545(14) 0.0126(5) Uani 1 1 d .
C17 C 0.57240(17) 0.15909(17) 0.26481(14) 0.0123(5) Uani 1 1 d .
N2 N 0.59225(15) 0.02465(15) 0.34537(12) 0.0148(4) Uani 1 1 d .
C18 C 0.5843(2) -0.05917(19) 0.39999(15) 0.0208(6) Uani 1 1 d .
H18A H 0.6387 -0.1013 0.4103 0.031 Uiso 1 1 calc R
H18B H 0.5330 -0.1030 0.3769 0.031 Uiso 1 1 calc R
H18C H 0.5758 -0.0292 0.4492 0.031 Uiso 1 1 calc R
N3 N 0.66509(15) 0.02845(15) 0.31761(12) 0.0159(4) Uani 1 1 d .
N4 N 0.65136(14) 0.11067(15) 0.26867(12) 0.0128(4) Uani 1 1 d .
C19 C 0.71834(17) 0.13102(18) 0.22509(15) 0.0145(5) Uani 1 1 d .
C20 C 0.80671(18) 0.14070(19) 0.26410(16) 0.0190(5) Uani 1 1 d .
H20 H 0.8239 0.1350 0.3195 0.023 Uiso 1 1 calc R
C21 C 0.86941(19) 0.15887(19) 0.22029(17) 0.0219(6) Uani 1 1 d .
H21 H 0.9305 0.1653 0.2458 0.026 Uiso 1 1 calc R
C22 C 0.8440(2) 0.1677(2) 0.13979(18) 0.0236(6) Uani 1 1 d .
H22 H 0.8877 0.1805 0.1104 0.028 Uiso 1 1 calc R
C23 C 0.7548(2) 0.15813(19) 0.10135(17) 0.0220(6) Uani 1 1 d .
H23 H 0.7376 0.1645 0.0460 0.026 Uiso 1 1 calc R
C24 C 0.69096(18) 0.13915(19) 0.14475(15) 0.0172(5) Uani 1 1 d .
H24 H 0.6298 0.1320 0.1195 0.021 Uiso 1 1 calc R
N5 N 0.44118(14) 0.20211(14) 0.12109(12) 0.0128(4) Uani 1 1 d .
C25 C 0.40481(17) 0.15972(18) 0.06632(14) 0.0148(5) Uani 1 1 d .
C26 C 0.35734(19) 0.1054(2) -0.00353(15) 0.0202(6) Uani 1 1 d .
H26A H 0.3624 0.1449 -0.0502 0.030 Uiso 1 1 calc R
H26B H 0.2944 0.0986 -0.0021 0.030 Uiso 1 1 calc R
H26C H 0.3833 0.0362 -0.0054 0.030 Uiso 1 1 calc R
O1 O 0.44375(14) 0.85670(16) 0.01664(11) 0.0271(5) Uani 1 1 d .
O2 O 0.53076(16) 0.72769(16) 0.10170(13) 0.0329(5) Uani 1 1 d .
O3 O 0.37003(17) 0.73444(18) 0.08622(15) 0.0407(6) Uani 1 1 d .
S1 S 0.45068(5) 0.78848(5) 0.08299(4) 0.01914(13) Uani 1 1 d .
C27 C 0.4644(2) 0.8809(2) 0.16354(16) 0.0274(7) Uani 1 1 d .
F1 F 0.39581(16) 0.94680(14) 0.15426(11) 0.0453(5) Uani 1 1 d .
F2 F 0.46947(17) 0.83416(15) 0.23247(10) 0.0487(6) Uani 1 1 d .
F3 F 0.53776(16) 0.93771(17) 0.16907(12) 0.0549(6) Uani 1 1 d .
O4 O 0.18371(15) 0.26681(15) -0.02928(12) 0.0283(5) Uani 1 1 d .
O5 O 0.22451(15) 0.36783(17) 0.09109(13) 0.0349(5) Uani 1 1 d .
O6 O 0.07190(14) 0.36786(15) 0.01578(12) 0.0284(5) Uani 1 1 d .
S2 S 0.15619(5) 0.31393(5) 0.03573(4) 0.01782(13) Uani 1 1 d .
C28 C 0.1316(2) 0.2041(2) 0.09300(17) 0.0284(7) Uani 1 1 d .
F4 F 0.10690(15) 0.23472(14) 0.15728(10) 0.0385(5) Uani 1 1 d .
F5 F 0.06496(16) 0.14614(16) 0.05264(12) 0.0526(6) Uani 1 1 d .
F6 F 0.20236(17) 0.14201(16) 0.11519(13) 0.0547(6) Uani 1 1 d .

loop_
_atom_site_aniso_label
_atom_site_aniso_U_11
_atom_site_aniso_U_22
_atom_site_aniso_U_33
_atom_site_aniso_U_23
_atom_site_aniso_U_13
_atom_site_aniso_U_12
Ir 0.01092(5) 0.00868(4) 0.00935(4) 0.00062(3) 0.00127(3) -0.00017(3)
C1 0.0138(13) 0.0084(10) 0.0163(12) -0.0007(9) 0.0018(9) 0.0006(9)
C2 0.0168(13) 0.0079(10) 0.0142(11) 0.0022(9) 0.0017(10) -0.0011(9)
C3 0.0153(13) 0.0084(10) 0.0134(11) 0.0014(8) 0.0038(9) -0.0030(9)
C4 0.0157(13) 0.0078(10) 0.0132(11) 0.0013(8) 0.0005(9) -0.0024(9)
C5 0.0187(14) 0.0093(10) 0.0127(11) -0.0008(9) 0.0017(10) 0.0007(9)
C6 0.0201(15) 0.0159(12) 0.0287(15) -0.0016(11) 0.0030(11) 0.0053(11)
C7 0.0230(15) 0.0179(12) 0.0139(12) 0.0052(10) -0.0035(10) -0.0010(11)
C8 0.0196(14) 0.0180(11) 0.0134(12) 0.0018(9) 0.0051(10) -0.0041(10)
C9 0.0165(14) 0.0153(11) 0.0178(12) 0.0003(10) -0.0012(10) -0.0032(10)
C10 0.0282(16) 0.0191(12) 0.0143(12) -0.0008(10) 0.0059(11) -0.0008(11)
N1 0.0144(11) 0.0115(9) 0.0130(10) -0.0007(8) 0.0019(8) -0.0025(8)
C11 0.0127(13) 0.0176(11) 0.0193(13) 0.0014(10) 0.0042(10) 0.0009(10)
C12 0.0154(14) 0.0245(13) 0.0248(14) -0.0002(11) 0.0060(11) -0.0012(11)
C13 0.0202(15) 0.0268(14) 0.0184(13) -0.0001(11) 0.0071(11) -0.0068(11)
C14 0.0203(14) 0.0155(11) 0.0136(12) 0.0009(9) 0.0018(10) -0.0044(10)
C15 0.0171(13) 0.0134(11) 0.0102(11) -0.0026(9) -0.0004(9) -0.0027(10)
C16 0.0163(13) 0.0084(10) 0.0122(11) 0.0005(8) 0.0013(9) 0.0000(9)
C17 0.0122(12) 0.0120(10) 0.0117(11) -0.0012(9) 0.0004(9) 0.0001(9)
N2 0.0190(12) 0.0108(9) 0.0134(10) 0.0010(8) 0.0013(8) 0.0003(8)
C18 0.0328(17) 0.0141(11) 0.0160(13) 0.0058(10) 0.0063(11) 0.0046(11)
N3 0.0184(12) 0.0135(9) 0.0146(10) 0.0021(8) 0.0013(9) 0.0026(8)
N4 0.0140(11) 0.0105(9) 0.0132(10) 0.0009(7) 0.0016(8) 0.0008(8)
C19 0.0126(13) 0.0102(10) 0.0205(12) -0.0004(9) 0.0038(10) 0.0018(9)
C20 0.0179(14) 0.0130(11) 0.0247(14) -0.0014(10) 0.0018(11) 0.0020(10)
C21 0.0141(14) 0.0141(12) 0.0371(16) -0.0020(11) 0.0051(12) -0.0006(10)
C22 0.0212(16) 0.0157(12) 0.0379(17) 0.0004(11) 0.0149(13) 0.0013(11)
C23 0.0266(16) 0.0175(12) 0.0235(14) 0.0017(11) 0.0089(12) 0.0035(11)
C24 0.0159(13) 0.0147(11) 0.0208(13) -0.0019(10) 0.0036(10) 0.0020(10)
N5 0.0127(11) 0.0113(9) 0.0144(10) 0.0020(8) 0.0030(8) 0.0001(8)
C25 0.0134(13) 0.0146(11) 0.0159(12) 0.0011(9) 0.0023(10) -0.0002(9)
C26 0.0202(15) 0.0219(12) 0.0170(13) -0.0068(10) 0.0014(11) -0.0024(11)
O1 0.0278(12) 0.0376(11) 0.0150(9) 0.0013(8) 0.0034(8) 0.0034(9)
O2 0.0375(14) 0.0338(11) 0.0285(12) 0.0023(9) 0.0094(10) 0.0140(10)
O3 0.0405(15) 0.0403(13) 0.0502(15) -0.0141(11) 0.0287(12) -0.0186(11)
S1 0.0219(4) 0.0198(3) 0.0173(3) -0.0035(2) 0.0078(3) -0.0024(3)
C27 0.041(2) 0.0234(14) 0.0189(14) -0.0017(11) 0.0086(13) 0.0019(13)
F1 0.0734(16) 0.0311(10) 0.0364(11) -0.0016(8) 0.0225(11) 0.0205(10)
F2 0.0895(18) 0.0430(11) 0.0160(9) 0.0037(8) 0.0171(10) 0.0179(11)
F3 0.0617(16) 0.0577(13) 0.0460(13) -0.0292(11) 0.0142(11) -0.0304(12)
O4 0.0398(14) 0.0240(10) 0.0259(11) -0.0035(8) 0.0175(10) 0.0008(9)
O5 0.0292(13) 0.0391(12) 0.0339(12) -0.0114(10) 0.0022(10) -0.0102(10)
O6 0.0275(12) 0.0299(10) 0.0277(11) 0.0047(9) 0.0058(9) 0.0100(9)
S2 0.0199(4) 0.0162(3) 0.0176(3) -0.0027(2) 0.0047(3) 0.0002(2)
C28 0.041(2) 0.0238(14) 0.0224(15) 0.0014(12) 0.0120(13) 0.0016(13)
F4 0.0568(14) 0.0429(11) 0.0205(9) 0.0029(8) 0.0190(9) 0.0064(10)
F5 0.0794(18) 0.0444(11) 0.0389(11) -0.0066(9) 0.0235(11) -0.0377(12)
F6 0.0759(17) 0.0415(11) 0.0534(13) 0.0224(10) 0.0285(12) 0.0339(12)

loop_
_atom_type_symbol
_atom_type_description
_atom_type_scat_dispersion_real
_atom_type_scat_dispersion_imag
_atom_type_scat_source
C C 0.0033 0.0016 'International Tables Vol C Tables 4.2.6.8 and 6.1.1.4'
H H 0.0000 0.0000 'International Tables Vol C Tables 4.2.6.8 and 6.1.1.4'
N N 0.0061 0.0033 'International Tables Vol C Tables 4.2.6.8 and 6.1.1.4'
O O 0.0106 0.0060 'International Tables Vol C Tables 4.2.6.8 and 6.1.1.4'
F F 0.0171 0.0103 'International Tables Vol C Tables 4.2.6.8 and 6.1.1.4'
S S 0.1246 0.1234 'International Tables Vol C Tables 4.2.6.8 and 6.1.1.4'
Ir Ir -1.4442 7.9887 'International Tables Vol C Tables 4.2.6.8 and 6.1.1.4'

loop_
_geom_angle_atom_site_label_1
_geom_angle_atom_site_label_2
_geom_angle_atom_site_label_3
_geom_angle
C17 Ir N5 90.54(8)
C17 Ir N1 76.58(9)
N5 Ir N1 86.49(8)
C17 Ir C5 112.36(9)
N5 Ir C5 157.09(8)
N1 Ir C5 98.90(9)
C17 Ir C3 115.33(10)
N5 Ir C3 105.21(8)
N1 Ir C3 162.65(8)
C5 Ir C3 65.41(9)
C17 Ir C4 96.36(9)
N5 Ir C4 142.16(9)
N1 Ir C4 131.32(8)
C5 Ir C4 38.90(10)
C3 Ir C4 38.92(9)
C17 Ir C2 153.81(10)
N5 Ir C2 95.18(8)
N1 Ir C2 129.20(9)
C5 Ir C2 64.14(9)
C3 Ir C2 38.58(9)
C4 Ir C2 64.13(9)
C17 Ir C1 150.67(9)
N5 Ir C1 118.43(8)
N1 Ir C1 99.28(9)
C5 Ir C1 38.83(9)
C3 Ir C1 64.01(9)
C4 Ir C1 64.21(9)
C2 Ir C1 37.03(9)
C2 C1 C5 107.8(2)
C2 C1 C6 126.3(2)
C5 C1 C6 125.8(2)
C2 C1 Ir 71.19(13)
C5 C1 Ir 67.34(12)
C6 C1 Ir 130.85(18)
C1 C2 C3 108.9(2)
C1 C2 C7 125.9(2)
C3 C2 C7 125.3(2)
C1 C2 Ir 71.78(13)
C3 C2 Ir 68.56(12)
C7 C2 Ir 125.84(16)
C4 C3 C2 107.3(2)
C4 C3 C8 127.2(2)
C2 C3 C8 124.6(2)
C4 C3 Ir 70.66(13)
C2 C3 Ir 72.87(14)
C8 C3 Ir 130.06(16)
C5 C4 C3 107.9(2)
C5 C4 C9 124.8(2)
C3 C4 C9 127.3(2)
C5 C4 Ir 69.60(14)
C3 C4 Ir 70.42(13)
C9 C4 Ir 126.90(16)
C4 C5 C1 107.9(2)
C4 C5 C10 126.2(2)
C1 C5 C10 125.7(2)
C4 C5 Ir 71.49(13)
C1 C5 Ir 73.83(13)
C10 C5 Ir 125.04(17)
C1 C6 H6A 109.5
C1 C6 H6B 109.5
H6A C6 H6B 109.5
C1 C6 H6C 109.5
H6A C6 H6C 109.5
H6B C6 H6C 109.5
C2 C7 H7A 109.5
C2 C7 H7B 109.5
H7A C7 H7B 109.5
C2 C7 H7C 109.5
H7A C7 H7C 109.5
H7B C7 H7C 109.5
C3 C8 H8A 109.5
C3 C8 H8B 109.5
H8A C8 H8B 109.5
C3 C8 H8C 109.5
H8A C8 H8C 109.5
H8B C8 H8C 109.5
C4 C9 H9A 109.5
C4 C9 H9B 109.5
H9A C9 H9B 109.5
C4 C9 H9C 109.5
H9A C9 H9C 109.5
H9B C9 H9C 109.5
C5 C10 H10A 109.5
C5 C10 H10B 109.5
H10A C10 H10B 109.5
C5 C10 H10C 109.5
H10A C10 H10C 109.5
H10B C10 H10C 109.5
C11 N1 C15 118.7(2)
C11 N1 Ir 123.07(16)
C15 N1 Ir 118.10(17)
N1 C11 C12 122.0(2)
N1 C11 H11 119.0
C12 C11 H11 119.0
C11 C12 C13 119.2(3)
C11 C12 H12 120.4
C13 C12 H12 120.4
C14 C13 C12 119.6(3)
C14 C13 H13 120.2
C12 C13 H13 120.2
C15 C14 C13 118.8(2)
C15 C14 H14 120.6
C13 C14 H14 120.6
N1 C15 C14 121.5(2)
N1 C15 C16 109.6(2)
C14 C15 C16 128.9(2)
N2 C16 C17 107.4(2)
N2 C16 C15 133.5(2)
C17 C16 C15 119.1(2)
N4 C17 C16 103.3(2)
N4 C17 Ir 140.60(19)
C16 C17 Ir 115.92(18)
N3 N2 C16 111.7(2)
N3 N2 C18 118.1(2)
C16 N2 C18 130.1(2)
N2 C18 H18A 109.5
N2 C18 H18B 109.5
H18A C18 H18B 109.5
N2 C18 H18C 109.5
H18A C18 H18C 109.5
H18B C18 H18C 109.5
N2 N3 N4 103.86(19)
N3 N4 C17 113.7(2)
N3 N4 C19 116.9(2)
C17 N4 C19 129.3(2)
C24 C19 C20 122.5(3)
C24 C19 N4 117.7(2)
C20 C19 N4 119.8(2)
C21 C20 C19 118.3(3)
C21 C20 H20 120.9
C19 C20 H20 120.9
C22 C21 C20 120.6(3)
C22 C21 H21 119.7
C20 C21 H21 119.7
C21 C22 C23 120.5(3)
C21 C22 H22 119.7
C23 C22 H22 119.7
C22 C23 C24 119.5(3)
C22 C23 H23 120.2
C24 C23 H23 120.2
C19 C24 C23 118.7(3)
C19 C24 H24 120.7
C23 C24 H24 120.7
C25 N5 Ir 176.53(19)
N5 C25 C26 179.4(3)
C25 C26 H26A 109.5
C25 C26 H26B 109.5
H26A C26 H26B 109.5
C25 C26 H26C 109.5
H26A C26 H26C 109.5
H26B C26 H26C 109.5
O2 S1 O3 115.73(15)
O2 S1 O1 114.77(13)
O3 S1 O1 114.83(14)
O2 S1 C27 103.65(14)
O3 S1 C27 103.60(15)
O1 S1 C27 101.66(12)
F3 C27 F1 107.2(2)
F3 C27 F2 107.9(3)
F1 C27 F2 106.1(3)
F3 C27 S1 111.3(2)
F1 C27 S1 111.7(2)
F2 C27 S1 112.30(19)
O4 S2 O5 115.85(14)
O4 S2 O6 114.93(13)
O5 S2 O6 114.37(13)
O4 S2 C28 104.20(13)
O5 S2 C28 102.36(14)
O6 S2 C28 102.60(14)
F4 C28 F5 106.3(3)
F4 C28 F6 107.6(2)
F5 C28 F6 107.4(2)
F4 C28 S2 111.88(19)
F5 C28 S2 111.8(2)
F6 C28 S2 111.5(2)

loop_
_geom_bond_atom_site_label_1
_geom_bond_atom_site_label_2
_geom_bond_distance
Ir C17 2.032(2)
Ir N5 2.055(2)
Ir N1 2.131(2)
Ir C5 2.146(2)
Ir C3 2.168(2)
Ir C4 2.172(2)
Ir C2 2.226(2)
Ir C1 2.234(2)
C1 C2 1.416(3)
C1 C5 1.458(3)
C1 C6 1.491(4)
C2 C3 1.453(4)
C2 C7 1.495(3)
C3 C4 1.446(3)
C3 C8 1.494(4)
C4 C5 1.438(4)
C4 C9 1.492(3)
C5 C10 1.502(3)
C6 H6A 0.9800
C6 H6B 0.9800
C6 H6C 0.9800
C7 H7A 0.9800
C7 H7B 0.9800
C7 H7C 0.9800
C8 H8A 0.9800
C8 H8B 0.9800
C8 H8C 0.9800
C9 H9A 0.9800
C9 H9B 0.9800
C9 H9C 0.9800
C10 H10A 0.9800
C10 H10B 0.9800
C10 H10C 0.9800
N1 C11 1.342(3)
N1 C15 1.376(3)
C11 C12 1.381(4)
C11 H11 0.9500
C12 C13 1.386(4)
C12 H12 0.9500
C13 C14 1.385(4)
C13 H13 0.9500
C14 C15 1.385(4)
C14 H14 0.9500
C15 C16 1.445(4)
C16 N2 1.357(3)
C16 C17 1.384(3)
C17 N4 1.355(3)
N2 N3 1.321(3)
N2 C18 1.465(3)
C18 H18A 0.9800
C18 H18B 0.9800
C18 H18C 0.9800
N3 N4 1.348(3)
N4 C19 1.440(3)
C19 C24 1.379(4)
C19 C20 1.384(4)
C20 C21 1.383(4)
C20 H20 0.9500
C21 C22 1.381(4)
C21 H21 0.9500
C22 C23 1.392(4)
C22 H22 0.9500
C23 C24 1.395(4)
C23 H23 0.9500
C24 H24 0.9500
N5 C25 1.135(3)
C25 C26 1.454(3)
C26 H26A 0.9800
C26 H26B 0.9800
C26 H26C 0.9800
O1 S1 1.441(2)
O2 S1 1.434(2)
O3 S1 1.436(2)
S1 C27 1.821(3)
C27 F3 1.330(4)
C27 F1 1.335(4)
C27 F2 1.336(3)
O4 S2 1.437(2)
O5 S2 1.438(2)
O6 S2 1.444(2)
S2 C28 1.822(3)
C28 F4 1.328(3)
C28 F5 1.335(4)
C28 F6 1.336(4)

loop_
_geom_torsion_atom_site_label_1
_geom_torsion_atom_site_label_2
_geom_torsion_atom_site_label_3
_geom_torsion_atom_site_label_4
_geom_torsion
C17 Ir C1 C2 133.0(2)
N5 Ir C1 C2 -56.83(17)
N1 Ir C1 C2 -147.86(14)
C5 Ir C1 C2 119.5(2)
C3 Ir C1 C2 37.07(14)
C4 Ir C1 C2 80.54(15)
C17 Ir C1 C5 13.6(3)
N5 Ir C1 C5 -176.28(14)
N1 Ir C1 C5 92.69(15)
C3 Ir C1 C5 -82.38(16)
C4 Ir C1 C5 -38.91(15)
C2 Ir C1 C5 -119.5(2)
C17 Ir C1 C6 -104.9(3)
N5 Ir C1 C6 65.3(3)
N1 Ir C1 C6 -25.8(2)
C5 Ir C1 C6 -118.4(3)
C3 Ir C1 C6 159.2(3)
C4 Ir C1 C6 -157.4(3)
C2 Ir C1 C6 122.1(3)
C5 C1 C2 C3 -1.2(3)
C6 C1 C2 C3 173.9(2)
Ir C1 C2 C3 -58.73(15)
C5 C1 C2 C7 179.1(2)
C6 C1 C2 C7 -5.9(4)
Ir C1 C2 C7 121.5(2)
C5 C1 C2 Ir 57.55(15)
C6 C1 C2 Ir -127.4(2)
C17 Ir C2 C1 -125.8(2)
N5 Ir C2 C1 132.34(14)
N1 Ir C2 C1 42.66(17)
C5 Ir C2 C1 -37.36(14)
C3 Ir C2 C1 -119.7(2)
C4 Ir C2 C1 -80.80(15)
C17 Ir C2 C3 -6.1(3)
N5 Ir C2 C3 -107.99(14)
N1 Ir C2 C3 162.32(12)
C5 Ir C2 C3 82.31(15)
C4 Ir C2 C3 38.86(14)
C1 Ir C2 C3 119.7(2)
C17 Ir C2 C7 112.7(3)
N5 Ir C2 C7 10.8(2)
N1 Ir C2 C7 -78.9(2)
C5 Ir C2 C7 -158.9(3)
C3 Ir C2 C7 118.8(3)
C4 Ir C2 C7 157.6(3)
C1 Ir C2 C7 -121.6(3)
C1 C2 C3 C4 -1.9(3)
C7 C2 C3 C4 177.8(2)
Ir C2 C3 C4 -62.66(15)
C1 C2 C3 C8 -172.0(2)
C7 C2 C3 C8 7.7(4)
Ir C2 C3 C8 127.3(2)
C1 C2 C3 Ir 60.72(16)
C7 C2 C3 Ir -119.5(2)
C17 Ir C3 C4 -66.97(16)
N5 Ir C3 C4 -164.99(14)
N1 Ir C3 C4 63.9(3)
C5 Ir C3 C4 37.29(14)
C2 Ir C3 C4 116.0(2)
C1 Ir C3 C4 80.41(15)
C17 Ir C3 C2 177.01(13)
N5 Ir C3 C2 78.99(14)
N1 Ir C3 C2 -52.1(3)
C5 Ir C3 C2 -78.72(15)
C4 Ir C3 C2 -116.0(2)
C1 Ir C3 C2 -35.61(13)
C17 Ir C3 C8 55.9(2)
N5 Ir C3 C8 -42.1(2)
N1 Ir C3 C8 -173.2(2)
C5 Ir C3 C8 160.2(3)
C4 Ir C3 C8 122.9(3)
C2 Ir C3 C8 -121.1(3)
C1 Ir C3 C8 -156.7(3)
C2 C3 C4 C5 4.3(2)
C8 C3 C4 C5 174.1(2)
Ir C3 C4 C5 -59.77(16)
C2 C3 C4 C9 -173.9(2)
C8 C3 C4 C9 -4.2(4)
Ir C3 C4 C9 122.0(2)
C2 C3 C4 Ir 64.11(15)
C8 C3 C4 Ir -126.2(2)
C17 Ir C4 C5 -118.14(14)
N5 Ir C4 C5 142.72(15)
N1 Ir C4 C5 -40.43(17)
C3 Ir C4 C5 118.7(2)
C2 Ir C4 C5 80.16(15)
C1 Ir C4 C5 38.84(13)
C17 Ir C4 C3 123.18(15)
N5 Ir C4 C3 24.0(2)
N1 Ir C4 C3 -159.11(13)
C5 Ir C4 C3 -118.7(2)
C2 Ir C4 C3 -38.52(14)
C1 Ir C4 C3 -79.84(15)
C17 Ir C4 C9 0.7(2)
N5 Ir C4 C9 -98.5(2)
N1 Ir C4 C9 78.4(3)
C5 Ir C4 C9 118.8(3)
C3 Ir C4 C9 -122.5(3)
C2 Ir C4 C9 -161.0(3)
C1 Ir C4 C9 157.6(3)
C3 C4 C5 C1 -5.1(3)
C9 C4 C5 C1 173.2(2)
Ir C4 C5 C1 -65.36(16)
C3 C4 C5 C10 -179.4(2)
C9 C4 C5 C10 -1.1(4)
Ir C4 C5 C10 120.3(2)
C3 C4 C5 Ir 60.28(15)
C9 C4 C5 Ir -121.4(2)
C2 C1 C5 C4 3.9(3)
C6 C1 C5 C4 -171.2(2)
Ir C1 C5 C4 63.83(15)
C2 C1 C5 C10 178.2(2)
C6 C1 C5 C10 3.1(4)
Ir C1 C5 C10 -121.8(2)
C2 C1 C5 Ir -59.95(16)
C6 C1 C5 Ir 125.0(2)
C17 Ir C5 C4 71.38(15)
N5 Ir C5 C4 -107.3(2)
N1 Ir C5 C4 150.46(13)
C3 Ir C5 C4 -37.31(13)
C2 Ir C5 C4 -80.12(15)
C1 Ir C5 C4 -115.8(2)
C17 Ir C5 C1 -172.85(15)
N5 Ir C5 C1 8.4(3)
N1 Ir C5 C1 -93.78(15)
C3 Ir C5 C1 78.46(15)
C4 Ir C5 C1 115.8(2)
C2 Ir C5 C1 35.65(14)
C17 Ir C5 C10 -50.3(3)
N5 Ir C5 C10 131.0(2)
N1 Ir C5 C10 28.8(2)
C3 Ir C5 C10 -159.0(3)
C4 Ir C5 C10 -121.7(3)
C2 Ir C5 C10 158.2(3)
C1 Ir C5 C10 122.6(3)
C17 Ir N1 C11 -176.1(2)
N5 Ir N1 C11 -84.74(19)
C5 Ir N1 C11 72.9(2)
C3 Ir N1 C11 48.5(4)
C4 Ir N1 C11 97.2(2)
C2 Ir N1 C11 9.1(2)
C1 Ir N1 C11 33.5(2)
C17 Ir N1 C15 7.88(16)
N5 Ir N1 C15 99.27(17)
C5 Ir N1 C15 -103.14(17)
C3 Ir N1 C15 -127.5(3)
C4 Ir N1 C15 -78.79(19)
C2 Ir N1 C15 -166.91(15)
C1 Ir N1 C15 -142.48(17)
C15 N1 C11 C12 4.6(4)
Ir N1 C11 C12 -171.36(19)
N1 C11 C12 C13 -2.9(4)
C11 C12 C13 C14 -0.9(4)
C12 C13 C14 C15 2.6(4)
C11 N1 C15 C14 -2.7(3)
Ir N1 C15 C14 173.46(18)
C11 N1 C15 C16 177.0(2)
Ir N1 C15 C16 -6.9(2)
C13 C14 C15 N1 -0.9(4)
C13 C14 C15 C16 179.5(2)
N1 C15 C16 N2 -177.3(2)
C14 C15 C16 N2 2.4(4)
N1 C15 C16 C17 0.8(3)
C14 C15 C16 C17 -179.6(2)
N2 C16 C17 N4 0.1(2)
C15 C16 C17 N4 -178.4(2)
N2 C16 C17 Ir -175.64(15)
C15 C16 C17 Ir 5.9(3)
N5 Ir C17 N4 93.3(3)
N1 Ir C17 N4 179.6(3)
C5 Ir C17 N4 -86.2(3)
C3 Ir C17 N4 -13.8(3)
C4 Ir C17 N4 -49.4(3)
C2 Ir C17 N4 -9.6(4)
C1 Ir C17 N4 -95.4(3)
N5 Ir C17 C16 -93.23(18)
N1 Ir C17 C16 -6.97(17)
C5 Ir C17 C16 87.27(19)
C3 Ir C17 C16 159.63(17)
C4 Ir C17 C16 124.06(18)
C2 Ir C17 C16 163.85(18)
C1 Ir C17 C16 78.1(3)
C17 C16 N2 N3 0.0(3)
C15 C16 N2 N3 178.2(2)
C17 C16 N2 C18 -178.4(2)
C15 C16 N2 C18 -0.2(4)
C16 N2 N3 N4 -0.1(2)
C18 N2 N3 N4 178.48(19)
N2 N3 N4 C17 0.2(3)
N2 N3 N4 C19 -176.29(19)
C16 C17 N4 N3 -0.2(3)
Ir C17 N4 N3 173.8(2)
C16 C17 N4 C19 175.8(2)
Ir C17 N4 C19 -10.3(4)
N3 N4 C19 C24 126.2(2)
C17 N4 C19 C24 -49.6(3)
N3 N4 C19 C20 -53.2(3)
C17 N4 C19 C20 131.0(3)
C24 C19 C20 C21 -0.2(4)
N4 C19 C20 C21 179.2(2)
C19 C20 C21 C22 0.4(4)
C20 C21 C22 C23 -0.3(4)
C21 C22 C23 C24 -0.2(4)
C20 C19 C24 C23 -0.2(4)
N4 C19 C24 C23 -179.6(2)
C22 C23 C24 C19 0.4(4)
O2 S1 C27 F3 58.3(2)
O3 S1 C27 F3 179.6(2)
O1 S1 C27 F3 -61.0(2)
O2 S1 C27 F1 178.2(2)
O3 S1 C27 F1 -60.6(2)
O1 S1 C27 F1 58.8(2)
O2 S1 C27 F2 -62.7(3)
O3 S1 C27 F2 58.5(3)
O1 S1 C27 F2 178.0(2)
O4 S2 C28 F4 178.5(2)
O5 S2 C28 F4 57.4(3)
O6 S2 C28 F4 -61.4(3)
O4 S2 C28 F5 -62.4(3)
O5 S2 C28 F5 176.6(2)
O6 S2 C28 F5 57.8(2)
O4 S2 C28 F6 57.9(2)
O5 S2 C28 F6 -63.1(2)
O6 S2 C28 F6 178.1(2)
